data_2237712
loop_
_publ_author_name
'Hijikata, Daichi'
'Sakamoto, Rei'
'Isozaki, Katsuhiro'
'Yonezawa, Noriyuki'
'Okamoto, Akiko'

_publ_section_title
;
 1,8-Bis(4-fluorobenzoyl)naphthalen-2,7-diyl dimethanesulfonate
;
_journal_coeditor_code SU2570
_journal_issue 4
_journal_name_full 'Acta Crystallographica Section E'
_journal_page_first o544
_journal_paper_doi 10.1107/S1600536813006788
_journal_volume 69
_journal_year 2013
_chemical_formula_iupac 'C26 H18 F2 O8 S2'
_chemical_formula_moiety 'C26 H18 F2 O8 S2'
_chemical_formula_sum 'C26 H18 F2 O8 S2'
_chemical_formula_weight 560.52
_chemical_name_systematic
;
1,8-Bis(4-fluorobenzoyl)naphthalen-2,7-diyl dimethanesulfonate
;
_space_group_IT_number 15
_symmetry_cell_setting monoclinic
_symmetry_space_group_name_Hall '-C 2yc'
_symmetry_space_group_name_H-M 'C 1 2/c 1'
_atom_sites_solution_hydrogens geom
_atom_sites_solution_primary direct
_atom_sites_solution_secondary difmap
_audit_creation_method SHELXL-97
_cell_angle_alpha 90.00
_cell_angle_beta 96.123(6)
_cell_angle_gamma 90.00
_cell_formula_units_Z 4
_cell_length_a 7.376(3)
_cell_length_b 16.468(7)
_cell_length_c 20.075(9)
_cell_measurement_reflns_used 2840
_cell_measurement_temperature 173(2)
_cell_measurement_theta_max 31.46
_cell_measurement_theta_min 2.68
_cell_volume 2424.6(18)
_computing_cell_refinement 'CrystalClear (Rigaku/MSC, 2006)'
_computing_data_collection 'CrystalClear (Rigaku/MSC, 2006)'
_computing_data_reduction 'CrystalClear (Rigaku/MSC, 2006)'
_computing_molecular_graphics 'ORTEPIII (Burnett & Johnson, 1996)'
_computing_publication_material 'SHELXL97 (Sheldrick, 2008)'
_computing_structure_refinement 'SHELXL97 (Sheldrick, 2008)'
_computing_structure_solution '<i>Il Milione</i> (Burla <i>et al.</i>, 2007)'
_diffrn_ambient_temperature 173(2)
_diffrn_detector_area_resol_mean 7.314
_diffrn_measured_fraction_theta_full 0.992
_diffrn_measured_fraction_theta_max 0.992
_diffrn_measurement_device_type 'Rigaku Saturn70'
_diffrn_measurement_method \w
_diffrn_radiation_monochromator graphite
_diffrn_radiation_source 'rotating anode'
_diffrn_radiation_type MoK\a
_diffrn_radiation_wavelength 0.71070
_diffrn_reflns_av_R_equivalents 0.0736
_diffrn_reflns_av_sigmaI/netI 0.0698
_diffrn_reflns_limit_h_max 9
_diffrn_reflns_limit_h_min -9
_diffrn_reflns_limit_k_max 16
_diffrn_reflns_limit_k_min -20
_diffrn_reflns_limit_l_max 24
_diffrn_reflns_limit_l_min -17
_diffrn_reflns_number 8755
_diffrn_reflns_theta_full 26.00
_diffrn_reflns_theta_max 26.00
_diffrn_reflns_theta_min 3.04
_exptl_absorpt_coefficient_mu 0.287
_exptl_absorpt_correction_T_max 0.9449
_exptl_absorpt_correction_T_min 0.9449
_exptl_absorpt_correction_type numerical
_exptl_absorpt_process_details
;
(NUMABS; Higashi, 1999)
;
_exptl_crystal_colour colorless
_exptl_crystal_density_diffrn 1.536
_exptl_crystal_density_method 'not measured'
_exptl_crystal_description block
_exptl_crystal_F_000 1152
_exptl_crystal_size_max 0.10
_exptl_crystal_size_mid 0.10
_exptl_crystal_size_min 0.05
_refine_diff_density_max 0.285
_refine_diff_density_min -0.333
_refine_ls_extinction_method none
_refine_ls_goodness_of_fit_ref 1.033
_refine_ls_hydrogen_treatment constr
_refine_ls_matrix_type full
_refine_ls_number_parameters 173
_refine_ls_number_reflns 2360
_refine_ls_number_restraints 0
_refine_ls_restrained_S_all 1.033
_refine_ls_R_factor_all 0.0860
_refine_ls_R_factor_gt 0.0526
_refine_ls_shift/su_max 0.000
_refine_ls_shift/su_mean 0.000
_refine_ls_structure_factor_coef Fsqd
_refine_ls_weighting_details 'calc w=1/[\s^2^(Fo^2^)+(0.0523P)^2^+1.1088P] where P=(Fo^2^+2Fc^2^)/3'
_refine_ls_weighting_scheme calc
_refine_ls_wR_factor_gt 0.1063
_refine_ls_wR_factor_ref 0.1197
_reflns_number_gt 1617
_reflns_number_total 2360
_reflns_threshold_expression I>2sigma(I)
_cod_data_source_file su2570.cif
_cod_data_source_block I
_cod_original_cell_volume 2424.4(19)
_cod_original_sg_symbol_H-M 'C 2/c'
_cod_database_code 2237712
_cod_database_fobs_code 2237712

loop_
_symmetry_equiv_pos_as_xyz
'x, y, z'
'-x, y, -z+1/2'
'x+1/2, y+1/2, z'
'-x+1/2, y+1/2, -z+1/2'
'-x, -y, -z'
'x, -y, z-1/2'
'-x+1/2, -y+1/2, -z'
'x+1/2, -y+1/2, z-1/2'

loop_
_atom_site_type_symbol
_atom_site_label
_atom_site_fract_x
_atom_site_fract_y
_atom_site_fract_z
_atom_site_U_iso_or_equiv
_atom_site_adp_type
_atom_site_calc_flag
_atom_site_refinement_flags
_atom_site_occupancy
_atom_site_symmetry_multiplicity
S S1 -0.00621(10) 1.00592(5) 0.39209(3) 0.0260(2) Uani d . 1 1
F F1 0.5336(3) 0.76896(12) 0.54084(9) 0.0563(6) Uani d . 1 1
O O1 0.2861(3) 0.85653(12) 0.23844(9) 0.0294(5) Uani d . 1 1
O O2 0.0714(2) 0.99090(12) 0.32145(9) 0.0256(5) Uani d . 1 1
O O3 -0.1713(3) 1.05050(13) 0.38002(10) 0.0373(6) Uani d . 1 1
O O4 0.1377(3) 1.03864(14) 0.43763(10) 0.0374(6) Uani d . 1 1
C C1 0.3544(4) 0.99010(16) 0.27833(12) 0.0195(6) Uani d . 1 1
C C2 0.2189(4) 1.03558(17) 0.30114(12) 0.0223(6) Uani d . 1 1
C C3 0.2174(4) 1.12042(17) 0.30137(13) 0.0270(7) Uani d . 1 1
H H3 0.1209 1.1497 0.3181 0.032 Uiso calc R 1 1
C C4 0.3583(4) 1.15977(17) 0.27698(13) 0.0270(7) Uani d . 1 1
H H4 0.3617 1.2174 0.2781 0.032 Uiso calc R 1 1
C C5 0.5000 1.1169(2) 0.2500 0.0226(9) Uani d S 1 2
C C6 0.5000 1.0305(2) 0.2500 0.0195(8) Uani d S 1 2
C C7 0.3417(4) 0.89907(17) 0.28618(13) 0.0219(6) Uani d . 1 1
C C8 0.3937(4) 0.86527(16) 0.35419(13) 0.0213(6) Uani d . 1 1
C C9 0.3690(4) 0.78286(17) 0.36579(14) 0.0304(7) Uani d . 1 1
H H9 0.3199 0.7488 0.3301 0.036 Uiso calc R 1 1
C C10 0.4155(5) 0.75000(19) 0.42896(15) 0.0388(8) Uani d . 1 1
H H10 0.3986 0.6938 0.4372 0.047 Uiso calc R 1 1
C C11 0.4865(4) 0.8008(2) 0.47904(15) 0.0351(8) Uani d . 1 1
C C12 0.5127(4) 0.88178(19) 0.46988(14) 0.0299(7) Uani d . 1 1
H H12 0.5618 0.9151 0.5060 0.036 Uiso calc R 1 1
C C13 0.4663(4) 0.91447(17) 0.40671(13) 0.0247(6) Uani d . 1 1
H H13 0.4841 0.9707 0.3993 0.030 Uiso calc R 1 1
C C14 -0.0504(4) 0.90554(19) 0.41094(15) 0.0326(7) Uani d . 1 1
H H14A 0.0650 0.8761 0.4204 0.039 Uiso calc R 1 1
H H14B -0.1230 0.8803 0.3727 0.039 Uiso calc R 1 1
H H14C -0.1182 0.9034 0.4503 0.039 Uiso calc R 1 1

loop_
_atom_site_aniso_label
_atom_site_aniso_U_11
_atom_site_aniso_U_22
_atom_site_aniso_U_33
_atom_site_aniso_U_12
_atom_site_aniso_U_13
_atom_site_aniso_U_23
S1 0.0244(4) 0.0338(4) 0.0201(4) -0.0002(3) 0.0045(3) -0.0043(3)
F1 0.0860(17) 0.0496(13) 0.0301(11) -0.0009(11) -0.0096(10) 0.0191(9)
O1 0.0402(13) 0.0252(11) 0.0221(11) -0.0055(9) 0.0005(9) -0.0037(9)
O2 0.0245(11) 0.0340(12) 0.0192(10) -0.0037(9) 0.0057(8) -0.0036(8)
O3 0.0278(12) 0.0429(14) 0.0423(13) 0.0088(10) 0.0089(10) -0.0026(10)
O4 0.0337(13) 0.0553(15) 0.0230(11) -0.0083(11) 0.0018(9) -0.0107(10)
C1 0.0243(14) 0.0216(14) 0.0119(13) -0.0008(12) -0.0008(10) -0.0005(10)
C2 0.0225(15) 0.0302(16) 0.0147(14) 0.0001(12) 0.0039(11) 0.0012(11)
C3 0.0312(17) 0.0274(16) 0.0225(15) 0.0098(13) 0.0027(12) -0.0010(12)
C4 0.0344(17) 0.0197(15) 0.0256(16) 0.0048(13) -0.0027(13) 0.0013(12)
C5 0.029(2) 0.019(2) 0.018(2) 0.000 -0.0023(16) 0.000
C6 0.023(2) 0.019(2) 0.0150(19) 0.000 -0.0042(15) 0.000
C7 0.0201(15) 0.0236(15) 0.0227(15) -0.0013(12) 0.0054(11) -0.0005(12)
C8 0.0215(15) 0.0227(15) 0.0204(14) -0.0007(12) 0.0052(11) -0.0015(11)
C9 0.0402(19) 0.0229(16) 0.0277(17) -0.0020(14) 0.0019(14) -0.0018(12)
C10 0.058(2) 0.0225(17) 0.0354(19) 0.0004(16) 0.0031(16) 0.0061(14)
C11 0.040(2) 0.040(2) 0.0248(17) 0.0024(15) 0.0031(14) 0.0109(14)
C12 0.0302(17) 0.0371(19) 0.0215(15) -0.0033(14) -0.0021(12) -0.0007(13)
C13 0.0252(16) 0.0214(15) 0.0271(16) -0.0017(12) 0.0014(12) 0.0023(12)
C14 0.0346(18) 0.0398(19) 0.0246(16) 0.0004(14) 0.0076(13) 0.0011(13)

loop_
_atom_type_symbol
_atom_type_description
_atom_type_scat_dispersion_real
_atom_type_scat_dispersion_imag
_atom_type_scat_source
C C 0.0033 0.0016 'International Tables Vol C Tables 4.2.6.8 and 6.1.1.4'
H H 0.0000 0.0000 'International Tables Vol C Tables 4.2.6.8 and 6.1.1.4'
F F 0.0171 0.0103 'International Tables Vol C Tables 4.2.6.8 and 6.1.1.4'
O O 0.0106 0.0060 'International Tables Vol C Tables 4.2.6.8 and 6.1.1.4'
S S 0.1246 0.1234 'International Tables Vol C Tables 4.2.6.8 and 6.1.1.4'

loop_
_geom_angle_atom_site_label_1
_geom_angle_atom_site_label_2
_geom_angle_atom_site_label_3
_geom_angle_site_symmetry_1
_geom_angle_site_symmetry_3
_geom_angle
O3 S1 O4 . . 118.60(14)
O3 S1 O2 . . 108.01(12)
O4 S1 O2 . . 108.22(12)
O3 S1 C14 . . 110.61(15)
O4 S1 C14 . . 111.33(14)
O2 S1 C14 . . 97.98(12)
C2 O2 S1 . . 122.32(16)
C2 C1 C6 . . 119.0(3)
C2 C1 C7 . . 116.9(2)
C6 C1 C7 . . 124.1(2)
C1 C2 C3 . . 123.8(3)
C1 C2 O2 . . 115.2(2)
C3 C2 O2 . . 121.0(2)
C4 C3 C2 . . 118.0(3)
C4 C3 H3 . . 121.0
C2 C3 H3 . . 121.0
C3 C4 C5 . . 121.6(3)
C3 C4 H4 . . 119.2
C5 C4 H4 . . 119.2
C4 C5 C4 . 2_655 120.2(4)
C4 C5 C6 . . 119.90(18)
C4 C5 C6 2_655 . 119.90(18)
C5 C6 C1 . . 117.70(17)
C5 C6 C1 . 2_655 117.70(17)
C1 C6 C1 . 2_655 124.6(3)
O1 C7 C8 . . 122.5(2)
O1 C7 C1 . . 120.4(2)
C8 C7 C1 . . 117.0(2)
C13 C8 C9 . . 119.2(2)
C13 C8 C7 . . 121.3(2)
C9 C8 C7 . . 119.5(2)
C10 C9 C8 . . 120.6(3)
C10 C9 H9 . . 119.7
C8 C9 H9 . . 119.7
C11 C10 C9 . . 118.1(3)
C11 C10 H10 . . 120.9
C9 C10 H10 . . 120.9
F1 C11 C12 . . 118.3(3)
F1 C11 C10 . . 118.5(3)
C12 C11 C10 . . 123.2(3)
C11 C12 C13 . . 118.6(3)
C11 C12 H12 . . 120.7
C13 C12 H12 . . 120.7
C12 C13 C8 . . 120.3(3)
C12 C13 H13 . . 119.8
C8 C13 H13 . . 119.8
S1 C14 H14A . . 109.5
S1 C14 H14B . . 109.5
H14A C14 H14B . . 109.5
S1 C14 H14C . . 109.5
H14A C14 H14C . . 109.5
H14B C14 H14C . . 109.5

loop_
_geom_bond_atom_site_label_1
_geom_bond_atom_site_label_2
_geom_bond_site_symmetry_2
_geom_bond_distance
S1 O3 . 1.421(2)
S1 O4 . 1.430(2)
S1 O2 . 1.6040(19)
S1 C14 . 1.735(3)
F1 C11 . 1.357(3)
O1 C7 . 1.222(3)
O2 C2 . 1.409(3)
C1 C2 . 1.366(4)
C1 C6 . 1.432(3)
C1 C7 . 1.511(4)
C2 C3 . 1.397(4)
C3 C4 . 1.359(4)
C3 H3 . 0.9500
C4 C5 . 1.416(3)
C4 H4 . 0.9500
C5 C4 2_655 1.416(3)
C5 C6 . 1.422(5)
C6 C1 2_655 1.432(3)
C7 C8 . 1.486(4)
C8 C13 . 1.391(4)
C8 C9 . 1.392(4)
C9 C10 . 1.388(4)
C9 H9 . 0.9500
C10 C11 . 1.368(4)
C10 H10 . 0.9500
C11 C12 . 1.363(4)
C12 C13 . 1.387(4)
C12 H12 . 0.9500
C13 H13 . 0.9500
C14 H14A . 0.9800
C14 H14B . 0.9800
C14 H14C . 0.9800

loop_
_geom_hbond_atom_site_label_D
_geom_hbond_atom_site_label_H
_geom_hbond_atom_site_label_A
_geom_hbond_site_symmetry_D
_geom_hbond_site_symmetry_H
_geom_hbond_site_symmetry_A
_geom_hbond_distance_DH
_geom_hbond_distance_HA
_geom_hbond_distance_DA
_geom_hbond_angle_DHA
_geom_hbond_publ_flag
C14 H14A Cg 1_555 1_555 1_555 0.98 2.87 3.805(4) 160 y
C14 H14B O1 1_555 1_555 2_555 0.98 2.45 3.399(4) 163 y
C14 H14C O4 1_555 1_555 5_576 0.98 2.46 3.304(4) 144 y
C12 H12 O4 1_555 1_555 5_676 0.95 2.50 3.285(4) 140 y
C4 H4 O1 1_555 1_555 4_555 0.95 2.54 3.415(4) 153 y

loop_
_geom_torsion_atom_site_label_1
_geom_torsion_atom_site_label_2
_geom_torsion_atom_site_label_3
_geom_torsion_atom_site_label_4
_geom_torsion_site_symmetry_1
_geom_torsion_site_symmetry_4
_geom_torsion
O3 S1 O2 C2 . . 103.7(2)
O4 S1 O2 C2 . . -25.9(2)
C14 S1 O2 C2 . . -141.5(2)
C6 C1 C2 C3 . . -3.0(4)
C7 C1 C2 C3 . . 175.8(2)
C6 C1 C2 O2 . . 173.41(18)
C7 C1 C2 O2 . . -7.8(3)
S1 O2 C2 C1 . . 130.4(2)
S1 O2 C2 C3 . . -53.0(3)
C1 C2 C3 C4 . . 0.5(4)
O2 C2 C3 C4 . . -175.7(2)
C2 C3 C4 C5 . . 2.0(4)
C3 C4 C5 C4 . 2_655 178.0(3)
C3 C4 C5 C6 . . -2.0(3)
C4 C5 C6 C1 . . -0.47(16)
C4 C5 C6 C1 2_655 . 179.53(16)
C4 C5 C6 C1 . 2_655 179.53(16)
C4 C5 C6 C1 2_655 2_655 -0.47(16)
C2 C1 C6 C5 . . 2.9(3)
C7 C1 C6 C5 . . -175.84(18)
C2 C1 C6 C1 . 2_655 -177.1(3)
C7 C1 C6 C1 . 2_655 4.16(18)
C2 C1 C7 O1 . . 101.4(3)
C6 C1 C7 O1 . . -79.9(3)
C2 C1 C7 C8 . . -76.7(3)
C6 C1 C7 C8 . . 102.0(3)
O1 C7 C8 C13 . . 176.3(3)
C1 C7 C8 C13 . . -5.6(4)
O1 C7 C8 C9 . . -3.9(4)
C1 C7 C8 C9 . . 174.2(3)
C13 C8 C9 C10 . . 0.2(4)
C7 C8 C9 C10 . . -179.6(3)
C8 C9 C10 C11 . . -0.2(5)
C9 C10 C11 F1 . . -179.5(3)
C9 C10 C11 C12 . . 0.3(5)
F1 C11 C12 C13 . . 179.5(3)
C10 C11 C12 C13 . . -0.4(5)
C11 C12 C13 C8 . . 0.3(4)
C9 C8 C13 C12 . . -0.3(4)
C7 C8 C13 C12 . . 179.6(2)
